data_7037057
loop_
_publ_author_name
'Cui, Haiyan'
'Cui, Chunming'

_publ_section_title
;
 Base-stabilized silaimine and its donor-free dimer derived from the
 reaction of NHC-supported silylene with SiCl4.
;
_journal_issue 47
_journal_name_full 'Dalton transactions (Cambridge, England : 2003)'
_journal_page_first 20326
_journal_page_last 20329
_journal_paper_doi 10.1039/c5dt03917g
_journal_volume 44
_journal_year 2015
_chemical_formula_moiety 'C23 H37 Cl2 N3 Si, C7 H8'
_chemical_formula_sum 'C30 H45 Cl2 N3 Si'
_chemical_formula_weight 546.68
_chemical_name_systematic
;
 ? 
;
_space_group_crystal_system monoclinic
_space_group_IT_number 14
_space_group_name_Hall '-P 2yn'
_space_group_name_H-M_alt 'P 1 21/n 1'
_symmetry_space_group_name_Hall '-P 2yn'
_symmetry_space_group_name_H-M 'P 1 21/n 1'
_atom_sites_solution_hydrogens geom
_audit_creation_date 2015-10-25
_audit_creation_method
;
Olex2 1.2
(compiled 2015.09.30 svn.r3233 for OlexSys, GUI svn.r5103)
;
_audit_update_record
;
2015-10-26 deposited with the CCDC.
2015-11-02 downloaded from the CCDC.
;
_cell_angle_alpha 90
_cell_angle_beta 91.321(7)
_cell_angle_gamma 90
_cell_formula_units_Z 4
_cell_length_a 9.490(4)
_cell_length_b 14.842(6)
_cell_length_c 21.882(9)
_cell_measurement_reflns_used 9391
_cell_measurement_temperature 113
_cell_measurement_theta_max 27.9
_cell_measurement_theta_min 1.7
_cell_volume 3081(2)
_computing_cell_refinement
;
CrystalClear-SM Expert 2.0 r2 (Rigaku, 2009)
;
_computing_data_collection
;
CrystalClear-SM Expert 2.0 r2 (Rigaku, 2009)
;
_computing_data_reduction
;
CrystalClear-SM Expert 2.0 r2 (Rigaku, 2009)
;
_computing_molecular_graphics 'Olex2 (Dolomanov et al., 2009)'
_computing_publication_material 'Olex2 (Dolomanov et al., 2009)'
_computing_structure_refinement 'ShelXL (Sheldrick, 2015)'
_computing_structure_solution 'olex2.solve (Bourhis et al., 2015)'
_diffrn_ambient_temperature 113
_diffrn_detector CCD
_diffrn_detector_area_resol_mean 28.5714
_diffrn_measured_fraction_theta_full 0.999
_diffrn_measured_fraction_theta_max 0.999
_diffrn_measurement_details
;
scan:
    Number of images: 180
               Slice: -110.0000 - 70.0000
         Image width: 1.0000
            Exp time: 20.0000
       Rotation axis: Omega
               Omega: 0.0000
                 Chi: 45.0000
                 Phi: 0.0000
                 XTD: 44.9835
              2theta: -19.9948
scan:
    Number of images: 140
               Slice: -110.0000 - 30.0000
         Image width: 1.0000
            Exp time: 20.0000
       Rotation axis: Omega
               Omega: 0.0000
                 Chi: 45.0000
                 Phi: 90.0000
                 XTD: 44.9835
              2theta: -19.9948
scan:
    Number of images: 75
               Slice: -110.0000 - -35.0000
         Image width: 1.0000
            Exp time: 20.0000
       Rotation axis: Omega
               Omega: 0.0000
                 Chi: 45.0000
                 Phi: 180.0000
                 XTD: 44.9835
              2theta: -19.9948
;
_diffrn_measurement_device
;
AFC10: Fixed Chi 2 circle
;
_diffrn_measurement_device_type 'Rigaku Saturn724+ (2x2 bin mode)'
_diffrn_measurement_method 'profile data from \w-scans'
_diffrn_measurement_specimen_support Fiber
_diffrn_orient_matrix_type d*Trek
_diffrn_orient_matrix_UB_11 -0.029407
_diffrn_orient_matrix_UB_12 0.066919
_diffrn_orient_matrix_UB_13 -0.075942
_diffrn_orient_matrix_UB_21 -0.061404
_diffrn_orient_matrix_UB_22 -0.027730
_diffrn_orient_matrix_UB_23 -0.000658
_diffrn_orient_matrix_UB_31 -0.014128
_diffrn_orient_matrix_UB_32 0.030551
_diffrn_orient_matrix_UB_33 0.030929
_diffrn_radiation_monochromator Multilayer
_diffrn_radiation_type MoK\a
_diffrn_radiation_wavelength 0.71073
_diffrn_reflns_av_R_equivalents 0.0749
_diffrn_reflns_av_unetI/netI 0.0659
_diffrn_reflns_laue_measured_fraction_full 0.999
_diffrn_reflns_laue_measured_fraction_max 0.999
_diffrn_reflns_limit_h_max 10
_diffrn_reflns_limit_h_min -11
_diffrn_reflns_limit_k_max 17
_diffrn_reflns_limit_k_min -17
_diffrn_reflns_limit_l_max 26
_diffrn_reflns_limit_l_min -26
_diffrn_reflns_number 23056
_diffrn_reflns_point_group_measured_fraction_full 0.999
_diffrn_reflns_point_group_measured_fraction_max 0.999
_diffrn_reflns_theta_full 25.007
_diffrn_reflns_theta_max 25.007
_diffrn_reflns_theta_min 1.658
_diffrn_source 'Rotating Anode'
_diffrn_source_current 24.0
_diffrn_source_power 1.2
_diffrn_source_voltage 50.0
_exptl_absorpt_coefficient_mu 0.272
_exptl_absorpt_correction_T_max 1.000
_exptl_absorpt_correction_T_min 0.741
_exptl_absorpt_correction_type multi-scan
_exptl_crystal_colour Colorless
_exptl_crystal_density_diffrn 1.179
_exptl_crystal_density_method 'not measured'
_exptl_crystal_description Prism
_exptl_crystal_F_000 1176
_exptl_crystal_size_max 0.2
_exptl_crystal_size_mid 0.2
_exptl_crystal_size_min 0.2
_refine_diff_density_max 0.480
_refine_diff_density_min -0.302
_refine_diff_density_rms 0.058
_refine_ls_extinction_method none
_refine_ls_goodness_of_fit_ref 1.073
_refine_ls_hydrogen_treatment constr
_refine_ls_matrix_type full
_refine_ls_number_parameters 388
_refine_ls_number_reflns 5427
_refine_ls_number_restraints 84
_refine_ls_restrained_S_all 1.078
_refine_ls_R_factor_all 0.0825
_refine_ls_R_factor_gt 0.0656
_refine_ls_shift/su_max 0.001
_refine_ls_shift/su_mean 0.000
_refine_ls_structure_factor_coef Fsqd
_refine_ls_weighting_details 'w=1/[\s^2^(Fo^2^)+(0.0980P)^2^] where P=(Fo^2^+2Fc^2^)/3'
_refine_ls_weighting_scheme calc
_refine_ls_wR_factor_gt 0.1669
_refine_ls_wR_factor_ref 0.1781
_reflns_Friedel_coverage 0.000
_reflns_number_gt 4578
_reflns_number_total 5427
_reflns_threshold_expression 'I > 2\s(I)'
_cod_data_source_file c5dt03917g2.cif
_cod_data_source_block 2
_cod_depositor_comments
;
The following automatic conversions were performed:

'_exptl_absorpt_correction_type' value 'Multi-scan' changed to
'multi-scan' according to
/usr/data/users/saulius/crontab/automatic-downloads/rss-feeds/RSC/lib/dictionaries/cif_core.dic
dictionary named 'cif_core.dic' version 2.4.2 from 2011-04-26.

Automatic conversion script
Id: cif_fix_values 3271 2015-04-21 07:52:19Z andrius 

 Adding full bibliography for 7037056--7037057.cif.
;
_cod_database_code 7037057
_shelx_space_group_comment
;
The symmetry employed for this shelxl refinement is uniquely defined
by the following loop, which should always be used as a source of
symmetry information in preference to the above space-group names.
They are only intended as comments.
;
_olex2_refinement_description
;
1. Fixed Uiso
 At 1.2 times of:
  All C(H) groups
 At 1.5 times of:
  All C(H,H,H) groups
2. Uiso/Uaniso restraints and constraints
C31 \\sim C32 \\sim C33 \\sim C34 \\sim C35 \\sim C36 \\sim C37: within 2A with
sigma of 0.01 and sigma for terminal atoms of 0.02
C24 \\sim C25 \\sim C26 \\sim C27 \\sim C28 \\sim C29 \\sim C30: within 2A with
sigma of 0.01 and sigma for terminal atoms of 0.02
3. Others
 Fixed Sof: C24(0.5) C25(0.5) H25(0.5) C26(0.5) H26(0.5) C27(0.5) H27(0.5)
 C28(0.5) H28(0.5) C29(0.5) H29(0.5) C30(0.5) H30A(0.5) H30B(0.5) H30C(0.5)
 C32(0.5) H32(0.5) C31(0.5) C36(0.5) H36(0.5) C35(0.5) H35(0.5) C34(0.5)
 H34(0.5) C33(0.5) H33(0.5) C37(0.5) H37A(0.5) H37B(0.5) H37C(0.5)
4.a Ternary CH refined with riding coordinates:
 C7(H7), C10(H10), C16(H16), C21(H21)
4.b Aromatic/amide H refined with riding coordinates:
 C3(H3), C4(H4), C5(H5), C25(H25), C26(H26), C27(H27), C28(H28), C29(H29),
 C32(H32), C36(H36), C35(H35), C34(H34), C33(H33)
4.c Fitted hexagon refined as free rotating group:
 C32(C31,C36,C35,C34,C33)
4.d Idealised Me refined as rotating group:
 C8(H8A,H8B,H8C), C9(H9A,H9B,H9C), C11(H11A,H11B,H11C), C12(H12A,H12B,H12C),
 C17(H17A,H17B,H17C), C18(H18A,H18B,H18C), C19(H19A,H19B,H19C), C20(H20A,H20B,
 H20C), C22(H22A,H22B,H22C), C23(H23A,H23B,H23C), C30(H30A,H30B,H30C), C37(H37A,
 H37B,H37C)
;
_shelx_shelxl_version_number 2014/7
_olex2_submission_special_instructions 'No special instructions were received'

loop_
_space_group_symop_operation_xyz
'x, y, z'
'-x+1/2, y+1/2, -z+1/2'
'-x, -y, -z'
'x-1/2, -y-1/2, z-1/2'

loop_
_atom_site_label
_atom_site_type_symbol
_atom_site_fract_x
_atom_site_fract_y
_atom_site_fract_z
_atom_site_U_iso_or_equiv
_atom_site_adp_type
_atom_site_occupancy
_atom_site_site_symmetry_order
_atom_site_calc_flag
_atom_site_refinement_flags_posn
_atom_site_refinement_flags_adp
_atom_site_refinement_flags_occupancy
_atom_site_disorder_assembly
_atom_site_disorder_group
Cl1 Cl 0.54325(8) 0.32630(6) 0.57043(3) 0.0328(2) Uani 1 1 d . . . . .
Cl2 Cl 0.55483(8) 0.18191(5) 0.68171(3) 0.0310(2) Uani 1 1 d . . . . .
Si1 Si 0.62636(8) 0.31154(6) 0.65963(4) 0.0216(2) Uani 1 1 d . . . . .
N1 N 0.5955(3) 0.38706(17) 0.70772(11) 0.0276(6) Uani 1 1 d . . . . .
N2 N 0.9279(3) 0.35402(17) 0.66694(10) 0.0237(6) Uani 1 1 d . . . . .
N3 N 0.8869(2) 0.23444(17) 0.61222(10) 0.0228(6) Uani 1 1 d . . . . .
C1 C 0.4991(3) 0.4400(2) 0.73799(13) 0.0240(7) Uani 1 1 d . . . . .
C2 C 0.4338(3) 0.4076(2) 0.79152(14) 0.0316(8) Uani 1 1 d . . . . .
C3 C 0.3348(3) 0.4620(3) 0.82010(15) 0.0376(9) Uani 1 1 d . . . . .
H3 H 0.2913 0.4408 0.8549 0.045 Uiso 1 1 calc R . . . .
C4 C 0.3001(4) 0.5463(3) 0.79803(15) 0.0429(10) Uani 1 1 d . . . . .
H4 H 0.2325 0.5808 0.8173 0.051 Uiso 1 1 calc R . . . .
C5 C 0.3660(4) 0.5788(2) 0.74737(16) 0.0401(9) Uani 1 1 d . . . . .
H5 H 0.3427 0.6359 0.7328 0.048 Uiso 1 1 calc R . . . .
C6 C 0.4673(3) 0.5282(2) 0.71722(14) 0.0287(7) Uani 1 1 d . . . . .
C7 C 0.5389(4) 0.5683(2) 0.66226(15) 0.0371(8) Uani 1 1 d . . . . .
H7 H 0.6142 0.5269 0.6507 0.045 Uiso 1 1 calc R . . . .
C8 C 0.6072(5) 0.6587(3) 0.6775(2) 0.0665(13) Uani 1 1 d . . . . .
H8A H 0.5354 0.7020 0.6863 0.100 Uiso 1 1 calc GR . . . .
H8B H 0.6602 0.6790 0.6433 0.100 Uiso 1 1 calc GR . . . .
H8C H 0.6692 0.6520 0.7125 0.100 Uiso 1 1 calc GR . . . .
C9 C 0.4380(4) 0.5773(3) 0.60752(16) 0.0489(10) Uani 1 1 d . . . . .
H9A H 0.4035 0.5187 0.5959 0.073 Uiso 1 1 calc GR . . . .
H9B H 0.4866 0.6036 0.5739 0.073 Uiso 1 1 calc GR . . . .
H9C H 0.3603 0.6151 0.6182 0.073 Uiso 1 1 calc GR . . . .
C10 C 0.4739(4) 0.3168(2) 0.81792(15) 0.0428(10) Uani 1 1 d . . . . .
H10 H 0.5143 0.2810 0.7850 0.051 Uiso 1 1 calc R . . . .
C11 C 0.5857(4) 0.3261(3) 0.8682(2) 0.0583(12) Uani 1 1 d . . . . .
H11A H 0.6658 0.3575 0.8526 0.087 Uiso 1 1 calc GR . . . .
H11B H 0.6142 0.2674 0.8820 0.087 Uiso 1 1 calc GR . . . .
H11C H 0.5480 0.3594 0.9017 0.087 Uiso 1 1 calc GR . . . .
C12 C 0.3485(5) 0.2643(3) 0.84255(19) 0.0697(14) Uani 1 1 d . . . . .
H12A H 0.3125 0.2949 0.8775 0.105 Uiso 1 1 calc GR . . . .
H12B H 0.3784 0.2048 0.8541 0.105 Uiso 1 1 calc GR . . . .
H12C H 0.2758 0.2602 0.8114 0.105 Uiso 1 1 calc GR . . . .
C13 C 0.8238(3) 0.2989(2) 0.64573(12) 0.0216(7) Uani 1 1 d . . . . .
C14 C 1.0577(3) 0.3223(2) 0.64786(14) 0.0288(8) Uani 1 1 d . . . . .
C15 C 1.0319(3) 0.2483(2) 0.61330(13) 0.0269(7) Uani 1 1 d . . . . .
C16 C 0.9049(3) 0.4361(2) 0.70493(13) 0.0273(7) Uani 1 1 d . . . . .
H16 H 0.8033 0.4481 0.7033 0.033 Uiso 1 1 calc R . . . .
C17 C 0.9765(4) 0.5192(2) 0.67859(15) 0.0396(9) Uani 1 1 d . . . . .
H17A H 1.0760 0.5164 0.6875 0.059 Uiso 1 1 calc GR . . . .
H17B H 0.9380 0.5725 0.6966 0.059 Uiso 1 1 calc GR . . . .
H17C H 0.9607 0.5208 0.6351 0.059 Uiso 1 1 calc GR . . . .
C18 C 0.9436(3) 0.4190(2) 0.77114(13) 0.0337(8) Uani 1 1 d . . . . .
H18A H 0.8940 0.3669 0.7852 0.051 Uiso 1 1 calc GR . . . .
H18B H 0.9183 0.4704 0.7952 0.051 Uiso 1 1 calc GR . . . .
H18C H 1.0433 0.4088 0.7752 0.051 Uiso 1 1 calc GR . . . .
C19 C 1.1966(3) 0.3639(3) 0.66329(16) 0.0412(9) Uani 1 1 d . . . . .
H19A H 1.2149 0.4118 0.6350 0.062 Uiso 1 1 calc GR . . . .
H19B H 1.2693 0.3192 0.6607 0.062 Uiso 1 1 calc GR . . . .
H19C H 1.1953 0.3877 0.7041 0.062 Uiso 1 1 calc GR . . . .
C20 C 1.1375(3) 0.1927(2) 0.57977(14) 0.0358(8) Uani 1 1 d . . . . .
H20A H 1.1152 0.1300 0.5840 0.054 Uiso 1 1 calc GR . . . .
H20B H 1.2302 0.2040 0.5966 0.054 Uiso 1 1 calc GR . . . .
H20C H 1.1347 0.2088 0.5373 0.054 Uiso 1 1 calc GR . . . .
C21 C 0.8114(3) 0.1587(2) 0.58146(14) 0.0294(7) Uani 1 1 d . . . . .
H21 H 0.7106 0.1699 0.5864 0.035 Uiso 1 1 calc R . . . .
C22 C 0.8360(4) 0.1567(3) 0.51331(15) 0.0518(11) Uani 1 1 d . . . . .
H22A H 0.8209 0.2158 0.4966 0.078 Uiso 1 1 calc GR . . . .
H22B H 0.7716 0.1151 0.4941 0.078 Uiso 1 1 calc GR . . . .
H22C H 0.9310 0.1381 0.5061 0.078 Uiso 1 1 calc GR . . . .
C23 C 0.8439(4) 0.0696(2) 0.61370(18) 0.0468(10) Uani 1 1 d . . . . .
H23A H 0.9426 0.0565 0.6110 0.070 Uiso 1 1 calc GR . . . .
H23B H 0.7902 0.0221 0.5945 0.070 Uiso 1 1 calc GR . . . .
H23C H 0.8193 0.0741 0.6559 0.070 Uiso 1 1 calc GR . . . .
C24 C 0.5111(17) -0.0675(10) 0.5254(5) 0.036(3) Uani 0.5 1 d . U P A -1
C25 C 0.4691(16) 0.0148(10) 0.5539(7) 0.036(4) Uani 0.5 1 d . U P A -1
H25 H 0.4533 0.0168 0.5957 0.044 Uiso 0.5 1 calc R . P A -1
C26 C 0.4527(16) 0.0897(11) 0.5190(7) 0.042(3) Uani 0.5 1 d . U P A -1
H26 H 0.4257 0.1432 0.5375 0.050 Uiso 0.5 1 calc R . P A -1
C27 C 0.4746(17) 0.0891(12) 0.4572(7) 0.046(3) Uani 0.5 1 d . U P A -1
H27 H 0.4592 0.1407 0.4339 0.055 Uiso 0.5 1 calc R . P A -1
C28 C 0.5189(18) 0.0125(11) 0.4314(7) 0.038(3) Uani 0.5 1 d . U P A -1
H28 H 0.5352 0.0123 0.3896 0.046 Uiso 0.5 1 calc R . P A -1
C29 C 0.5408(16) -0.0650(12) 0.4635(5) 0.032(3) Uani 0.5 1 d . U P A -1
H29 H 0.5755 -0.1159 0.4442 0.038 Uiso 0.5 1 calc R . P A -1
C30 C 0.5321(9) -0.1516(7) 0.5637(4) 0.057(2) Uani 0.5 1 d . U P A -1
H30A H 0.4701 -0.1982 0.5487 0.086 Uiso 0.5 1 calc GR . P A -1
H30B H 0.5113 -0.1386 0.6055 0.086 Uiso 0.5 1 calc GR . P A -1
H30C H 0.6280 -0.1715 0.5611 0.086 Uiso 0.5 1 calc GR . P A -1
C32 C -0.0924(5) 0.4354(4) 0.4965(3) 0.045(2) Uani 0.5 1 d . U P B -1
H32 H -0.1780 0.4052 0.4982 0.054 Uiso 0.5 1 calc R . P B -1
C31 C -0.0875(5) 0.5282(4) 0.5047(3) 0.051(2) Uani 0.5 1 d G U P B -1
C36 C 0.0405(8) 0.5734(4) 0.5023(3) 0.058(3) Uani 0.5 1 d G U P B -1
H36 H 0.0438 0.6355 0.5078 0.070 Uiso 0.5 1 calc R . P B -1
C35 C 0.1637(5) 0.5258(6) 0.4916(3) 0.070(3) Uani 0.5 1 d G U P B -1
H35 H 0.2493 0.5561 0.4899 0.084 Uiso 0.5 1 calc R . P B -1
C34 C 0.1588(6) 0.4330(6) 0.4834(3) 0.069(3) Uani 0.5 1 d G U P B -1
H34 H 0.2412 0.4011 0.4763 0.083 Uiso 0.5 1 calc R . P B -1
C33 C 0.0308(8) 0.3878(4) 0.4859(3) 0.057(2) Uani 0.5 1 d G U P B -1
H33 H 0.0275 0.3257 0.4804 0.068 Uiso 0.5 1 calc R . P B -1
C37 C -0.2233(13) 0.5750(9) 0.5166(6) 0.088(4) Uani 0.5 1 d . U P B -1
H37A H -0.2713 0.5876 0.4785 0.132 Uiso 0.5 1 calc GR . P B -1
H37B H -0.2047 0.6304 0.5379 0.132 Uiso 0.5 1 calc GR . P B -1
H37C H -0.2813 0.5370 0.5411 0.132 Uiso 0.5 1 calc GR . P B -1

loop_
_atom_site_aniso_label
_atom_site_aniso_U_11
_atom_site_aniso_U_22
_atom_site_aniso_U_33
_atom_site_aniso_U_23
_atom_site_aniso_U_13
_atom_site_aniso_U_12
Cl1 0.0270(4) 0.0424(6) 0.0286(4) 0.0019(3) -0.0051(3) 0.0045(3)
Cl2 0.0345(5) 0.0263(5) 0.0328(4) -0.0035(3) 0.0103(3) -0.0078(3)
Si1 0.0169(4) 0.0247(5) 0.0232(4) -0.0001(3) 0.0018(3) -0.0004(3)
N1 0.0234(14) 0.0277(16) 0.0319(14) -0.0019(12) 0.0041(11) -0.0027(11)
N2 0.0212(13) 0.0270(15) 0.0230(12) -0.0008(11) 0.0006(10) -0.0045(11)
N3 0.0173(12) 0.0309(16) 0.0203(12) -0.0005(11) 0.0023(10) -0.0010(11)
C1 0.0169(14) 0.0274(19) 0.0277(15) -0.0106(13) 0.0002(12) -0.0022(13)
C2 0.0293(18) 0.037(2) 0.0285(16) -0.0098(15) 0.0032(14) -0.0036(14)
C3 0.0289(18) 0.051(2) 0.0336(18) -0.0140(17) 0.0061(14) -0.0034(16)
C4 0.0284(19) 0.062(3) 0.0385(19) -0.0209(19) -0.0012(15) 0.0165(18)
C5 0.037(2) 0.036(2) 0.046(2) -0.0087(17) -0.0162(17) 0.0145(16)
C6 0.0262(17) 0.0261(19) 0.0335(16) -0.0044(14) -0.0066(14) -0.0005(13)
C7 0.0338(19) 0.029(2) 0.048(2) 0.0013(16) -0.0072(16) -0.0005(15)
C8 0.063(3) 0.050(3) 0.087(3) 0.003(2) 0.004(3) -0.021(2)
C9 0.051(2) 0.054(3) 0.041(2) 0.0124(18) -0.0065(18) -0.002(2)
C10 0.069(3) 0.029(2) 0.0322(18) -0.0073(15) 0.0250(18) -0.0006(18)
C11 0.038(2) 0.049(3) 0.088(3) 0.032(2) 0.011(2) 0.0052(18)
C12 0.089(3) 0.066(3) 0.054(2) 0.007(2) -0.011(2) -0.041(3)
C13 0.0199(15) 0.0244(18) 0.0207(14) 0.0017(12) 0.0023(12) -0.0018(12)
C14 0.0172(15) 0.042(2) 0.0277(16) 0.0018(14) 0.0021(13) -0.0024(13)
C15 0.0178(15) 0.039(2) 0.0243(15) 0.0010(14) 0.0033(12) 0.0021(13)
C16 0.0265(16) 0.0246(18) 0.0305(16) -0.0050(13) -0.0003(13) -0.0014(13)
C17 0.049(2) 0.030(2) 0.0384(18) -0.0010(15) -0.0124(16) -0.0084(16)
C18 0.0347(19) 0.039(2) 0.0271(16) -0.0011(15) 0.0037(14) -0.0051(15)
C19 0.0180(17) 0.063(3) 0.0431(19) -0.0107(18) 0.0025(14) -0.0080(16)
C20 0.0217(17) 0.048(2) 0.0376(19) -0.0010(16) 0.0049(14) 0.0042(15)
C21 0.0198(16) 0.032(2) 0.0365(17) -0.0114(15) 0.0008(13) 0.0012(13)
C22 0.033(2) 0.084(3) 0.038(2) -0.023(2) 0.0009(16) -0.011(2)
C23 0.0308(19) 0.033(2) 0.077(3) -0.0083(19) -0.0069(18) 0.0024(16)
C24 0.028(4) 0.040(7) 0.038(6) -0.005(5) -0.012(5) 0.006(5)
C25 0.024(4) 0.037(9) 0.048(8) -0.011(6) -0.002(6) 0.010(6)
C26 0.019(4) 0.040(8) 0.067(8) -0.015(6) 0.002(6) 0.005(5)
C27 0.025(5) 0.045(8) 0.066(8) 0.010(6) -0.018(5) -0.004(5)
C28 0.022(5) 0.049(8) 0.044(6) 0.006(5) -0.006(4) -0.003(5)
C29 0.032(4) 0.039(9) 0.023(5) -0.002(5) -0.008(4) 0.015(6)
C30 0.059(6) 0.066(6) 0.047(5) 0.011(4) -0.020(4) 0.001(5)
C32 0.050(6) 0.050(5) 0.034(4) 0.004(4) -0.009(4) 0.001(4)
C31 0.064(5) 0.064(5) 0.024(3) 0.008(3) -0.015(4) 0.000(4)
C36 0.060(6) 0.071(6) 0.042(5) 0.024(4) -0.019(4) -0.023(5)
C35 0.057(5) 0.109(7) 0.044(4) 0.028(5) -0.011(4) -0.031(5)
C34 0.055(6) 0.109(7) 0.042(5) 0.028(5) -0.001(5) 0.005(6)
C33 0.057(5) 0.070(5) 0.043(4) 0.016(4) 0.003(4) 0.006(4)
C37 0.090(9) 0.126(10) 0.046(6) -0.012(6) -0.021(6) 0.030(7)

loop_
_atom_type_symbol
_atom_type_description
_atom_type_scat_dispersion_real
_atom_type_scat_dispersion_imag
_atom_type_scat_source
C C 0.0033 0.0016 'International Tables Vol C Tables 4.2.6.8 and 6.1.1.4'
H H 0.0000 0.0000 'International Tables Vol C Tables 4.2.6.8 and 6.1.1.4'
Cl Cl 0.1484 0.1585 'International Tables Vol C Tables 4.2.6.8 and 6.1.1.4'
N N 0.0061 0.0033 'International Tables Vol C Tables 4.2.6.8 and 6.1.1.4'
Si Si 0.0817 0.0704 'International Tables Vol C Tables 4.2.6.8 and 6.1.1.4'

loop_
_geom_angle_atom_site_label_1
_geom_angle_atom_site_label_2
_geom_angle_atom_site_label_3
_geom_angle
Cl1 Si1 Cl2 101.13(5)
N1 Si1 Cl1 118.47(11)
N1 Si1 Cl2 115.69(10)
N1 Si1 C13 112.03(13)
C13 Si1 Cl1 102.16(9)
C13 Si1 Cl2 105.64(10)
C1 N1 Si1 149.4(2)
C13 N2 C14 109.6(3)
C13 N2 C16 124.6(2)
C14 N2 C16 125.8(2)
C13 N3 C15 109.7(2)
C13 N3 C21 124.4(2)
C15 N3 C21 125.8(2)
N1 C1 C2 120.5(3)
N1 C1 C6 120.6(3)
C6 C1 C2 118.9(3)
C1 C2 C10 120.4(3)
C3 C2 C1 118.9(3)
C3 C2 C10 120.6(3)
C2 C3 H3 119.2
C4 C3 C2 121.7(3)
C4 C3 H3 119.2
C3 C4 H4 120.2
C5 C4 C3 119.5(3)
C5 C4 H4 120.2
C4 C5 H5 119.2
C4 C5 C6 121.5(3)
C6 C5 H5 119.2
C1 C6 C7 121.4(3)
C5 C6 C1 119.3(3)
C5 C6 C7 119.3(3)
C6 C7 H7 107.5
C6 C7 C8 111.6(3)
C6 C7 C9 111.9(3)
C8 C7 H7 107.5
C9 C7 H7 107.5
C9 C7 C8 110.6(3)
C7 C8 H8A 109.5
C7 C8 H8B 109.5
C7 C8 H8C 109.5
H8A C8 H8B 109.5
H8A C8 H8C 109.5
H8B C8 H8C 109.5
C7 C9 H9A 109.5
C7 C9 H9B 109.5
C7 C9 H9C 109.5
H9A C9 H9B 109.5
H9A C9 H9C 109.5
H9B C9 H9C 109.5
C2 C10 H10 107.6
C2 C10 C11 111.2(3)
C2 C10 C12 113.5(3)
C11 C10 H10 107.6
C11 C10 C12 109.1(3)
C12 C10 H10 107.6
C10 C11 H11A 109.5
C10 C11 H11B 109.5
C10 C11 H11C 109.5
H11A C11 H11B 109.5
H11A C11 H11C 109.5
H11B C11 H11C 109.5
C10 C12 H12A 109.5
C10 C12 H12B 109.5
C10 C12 H12C 109.5
H12A C12 H12B 109.5
H12A C12 H12C 109.5
H12B C12 H12C 109.5
N2 C13 Si1 126.5(2)
N3 C13 Si1 127.0(2)
N3 C13 N2 106.5(2)
N2 C14 C19 125.2(3)
C15 C14 N2 107.0(3)
C15 C14 C19 127.7(3)
N3 C15 C20 125.6(3)
C14 C15 N3 107.2(2)
C14 C15 C20 127.2(3)
N2 C16 H16 106.5
N2 C16 C17 112.1(2)
N2 C16 C18 111.2(2)
C17 C16 H16 106.5
C18 C16 H16 106.5
C18 C16 C17 113.4(3)
C16 C17 H17A 109.5
C16 C17 H17B 109.5
C16 C17 H17C 109.5
H17A C17 H17B 109.5
H17A C17 H17C 109.5
H17B C17 H17C 109.5
C16 C18 H18A 109.5
C16 C18 H18B 109.5
C16 C18 H18C 109.5
H18A C18 H18B 109.5
H18A C18 H18C 109.5
H18B C18 H18C 109.5
C14 C19 H19A 109.5
C14 C19 H19B 109.5
C14 C19 H19C 109.5
H19A C19 H19B 109.5
H19A C19 H19C 109.5
H19B C19 H19C 109.5
C15 C20 H20A 109.5
C15 C20 H20B 109.5
C15 C20 H20C 109.5
H20A C20 H20B 109.5
H20A C20 H20C 109.5
H20B C20 H20C 109.5
N3 C21 H21 106.5
N3 C21 C22 112.1(3)
N3 C21 C23 110.9(3)
C22 C21 H21 106.5
C22 C21 C23 113.9(3)
C23 C21 H21 106.5
C21 C22 H22A 109.5
C21 C22 H22B 109.5
C21 C22 H22C 109.5
H22A C22 H22B 109.5
H22A C22 H22C 109.5
H22B C22 H22C 109.5
C21 C23 H23A 109.5
C21 C23 H23B 109.5
C21 C23 H23C 109.5
H23A C23 H23B 109.5
H23A C23 H23C 109.5
H23B C23 H23C 109.5
C25 C24 C30 119.8(10)
C29 C24 C25 117.7(9)
C29 C24 C30 122.3(10)
C24 C25 H25 120.5
C26 C25 C24 119.0(11)
C26 C25 H25 120.5
C25 C26 H26 119.0
C25 C26 C27 122.1(12)
C27 C26 H26 119.0
C26 C27 H27 120.8
C28 C27 C26 118.5(11)
C28 C27 H27 120.8
C27 C28 H28 118.5
C27 C28 C29 122.9(12)
C29 C28 H28 118.5
C24 C29 H29 120.2
C28 C29 C24 119.6(12)
C28 C29 H29 120.2
C24 C30 H30A 109.5
C24 C30 H30B 109.5
C24 C30 H30C 109.5
H30A C30 H30B 109.5
H30A C30 H30C 109.5
H30B C30 H30C 109.5
C31 C32 H32 120.0
C31 C32 C33 120.0
C33 C32 H32 120.0
C32 C31 C36 120.0
C32 C31 C37 117.2(8)
C36 C31 C37 122.8(8)
C31 C36 H36 120.0
C31 C36 C35 120.0
C35 C36 H36 120.0
C36 C35 H35 120.0
C34 C35 C36 120.0
C34 C35 H35 120.0
C35 C34 H34 120.0
C35 C34 C33 120.0
C33 C34 H34 120.0
C32 C33 H33 120.0
C34 C33 C32 120.0
C34 C33 H33 120.0
C31 C37 H37A 109.5
C31 C37 H37B 109.5
C31 C37 H37C 109.5
H37A C37 H37B 109.5
H37A C37 H37C 109.5
H37B C37 H37C 109.5

loop_
_geom_bond_atom_site_label_1
_geom_bond_atom_site_label_2
_geom_bond_distance
Cl1 Si1 2.0997(13)
Cl2 Si1 2.1002(14)
Si1 N1 1.570(3)
Si1 C13 1.914(3)
N1 C1 1.385(4)
N2 C13 1.356(4)
N2 C14 1.391(4)
N2 C16 1.493(4)
N3 C13 1.354(4)
N3 C15 1.391(4)
N3 C21 1.486(4)
C1 C2 1.422(4)
C1 C6 1.416(4)
C2 C3 1.397(4)
C2 C10 1.511(5)
C3 H3 0.9300
C3 C4 1.378(5)
C4 H4 0.9300
C4 C5 1.373(5)
C5 H5 0.9300
C5 C6 1.398(4)
C6 C7 1.517(5)
C7 H7 0.9800
C7 C8 1.523(5)
C7 C9 1.522(5)
C8 H8A 0.9600
C8 H8B 0.9600
C8 H8C 0.9600
C9 H9A 0.9600
C9 H9B 0.9600
C9 H9C 0.9600
C10 H10 0.9800
C10 C11 1.517(5)
C10 C12 1.531(5)
C11 H11A 0.9600
C11 H11B 0.9600
C11 H11C 0.9600
C12 H12A 0.9600
C12 H12B 0.9600
C12 H12C 0.9600
C14 C15 1.353(4)
C14 C19 1.488(4)
C15 C20 1.502(4)
C16 H16 0.9800
C16 C17 1.528(4)
C16 C18 1.508(4)
C17 H17A 0.9600
C17 H17B 0.9600
C17 H17C 0.9600
C18 H18A 0.9600
C18 H18B 0.9600
C18 H18C 0.9600
C19 H19A 0.9600
C19 H19B 0.9600
C19 H19C 0.9600
C20 H20A 0.9600
C20 H20B 0.9600
C20 H20C 0.9600
C21 H21 0.9800
C21 C22 1.515(4)
C21 C23 1.527(5)
C22 H22A 0.9600
C22 H22B 0.9600
C22 H22C 0.9600
C23 H23A 0.9600
C23 H23B 0.9600
C23 H23C 0.9600
C24 C25 1.431(16)
C24 C29 1.391(15)
C24 C30 1.514(13)
C25 H25 0.9300
C25 C26 1.355(15)
C26 H26 0.9300
C26 C27 1.373(17)
C27 H27 0.9300
C27 C28 1.342(17)
C28 H28 0.9300
C28 C29 1.361(13)
C29 H29 0.9300
C30 H30A 0.9600
C30 H30B 0.9600
C30 H30C 0.9600
C32 H32 0.9300
C32 C31 1.3900
C32 C33 1.3900
C31 C36 1.3900
C31 C37 1.492(12)
C36 H36 0.9300
C36 C35 1.3900
C35 H35 0.9300
C35 C34 1.3900
C34 H34 0.9300
C34 C33 1.3900
C33 H33 0.9300
C37 H37A 0.9600
C37 H37B 0.9600
C37 H37C 0.9600

loop_
_geom_torsion_atom_site_label_1
_geom_torsion_atom_site_label_2
_geom_torsion_atom_site_label_3
_geom_torsion_atom_site_label_4
_geom_torsion
Cl1 Si1 N1 C1 54.0(5)
Cl2 Si1 N1 C1 -66.3(5)
Si1 N1 C1 C2 85.6(5)
Si1 N1 C1 C6 -96.4(5)
N1 C1 C2 C3 -178.6(3)
N1 C1 C2 C10 3.0(4)
N1 C1 C6 C5 177.7(3)
N1 C1 C6 C7 -1.2(4)
N2 C14 C15 N3 -0.9(3)
N2 C14 C15 C20 176.7(3)
C1 C2 C3 C4 -0.6(5)
C1 C2 C10 C11 95.2(4)
C1 C2 C10 C12 -141.4(3)
C1 C6 C7 C8 -125.9(3)
C1 C6 C7 C9 109.5(3)
C2 C1 C6 C5 -4.1(4)
C2 C1 C6 C7 176.9(3)
C2 C3 C4 C5 -1.3(5)
C3 C2 C10 C11 -83.2(4)
C3 C2 C10 C12 40.2(4)
C3 C4 C5 C6 0.4(5)
C4 C5 C6 C1 2.3(5)
C4 C5 C6 C7 -178.7(3)
C5 C6 C7 C8 55.2(4)
C5 C6 C7 C9 -69.4(4)
C6 C1 C2 C3 3.3(4)
C6 C1 C2 C10 -175.1(3)
C10 C2 C3 C4 177.8(3)
C13 Si1 N1 C1 172.5(4)
C13 N2 C14 C15 1.6(3)
C13 N2 C14 C19 -178.7(3)
C13 N2 C16 C17 -128.2(3)
C13 N2 C16 C18 103.7(3)
C13 N3 C15 C14 -0.1(3)
C13 N3 C15 C20 -177.7(3)
C13 N3 C21 C22 122.8(3)
C13 N3 C21 C23 -108.7(3)
C14 N2 C13 Si1 179.3(2)
C14 N2 C13 N3 -1.6(3)
C14 N2 C16 C17 51.8(4)
C14 N2 C16 C18 -76.3(3)
C15 N3 C13 Si1 -179.9(2)
C15 N3 C13 N2 1.1(3)
C15 N3 C21 C22 -60.0(4)
C15 N3 C21 C23 68.5(4)
C16 N2 C13 Si1 -0.7(4)
C16 N2 C13 N3 178.4(2)
C16 N2 C14 C15 -178.4(3)
C16 N2 C14 C19 1.3(5)
C19 C14 C15 N3 179.4(3)
C19 C14 C15 C20 -3.0(5)
C21 N3 C13 Si1 -2.2(4)
C21 N3 C13 N2 178.7(3)
C21 N3 C15 C14 -177.7(3)
C21 N3 C15 C20 4.7(5)
C24 C25 C26 C27 0.2(18)
C25 C24 C29 C28 -5.1(17)
C25 C26 C27 C28 -2.6(18)
C26 C27 C28 C29 1.0(18)
C27 C28 C29 C24 2.8(19)
C29 C24 C25 C26 3.6(17)
C30 C24 C25 C26 179.1(12)
C30 C24 C29 C28 179.5(12)
C32 C31 C36 C35 0.0
C31 C32 C33 C34 0.0
C31 C36 C35 C34 0.0
C36 C35 C34 C33 0.0
C35 C34 C33 C32 0.0
C33 C32 C31 C36 0.0
C33 C32 C31 C37 -179.4(8)
C37 C31 C36 C35 179.3(9)
